data_4504312
loop_
_publ_author_name
'Park, Hyunsoo'
'Krigsfeld, Gabriel'
'Teat, Simon J.'
'Parise, John B.'

_publ_section_title
;
 Synthesis and Structural Determination of Four Novel Metal&#x2212;Organic
 Frameworks in a Zn&#x2212;3-Amino-1,2,4-Triazole System
;
_journal_issue 7
_journal_name_full 'Crystal Growth &amp; Design'
_journal_page_first 1343
_journal_paper_doi 10.1021/cg070295t
_journal_volume 7
_journal_year 2007
_chemical_formula_sum 'C2 H2 Cl N4 Zn'
_chemical_formula_weight 182.90
_space_group_IT_number 61
_symmetry_cell_setting orthorhombic
_symmetry_Int_Tables_number 61
_symmetry_space_group_name_Hall '-P 2ac 2ab'
_symmetry_space_group_name_H-M 'P b c a'
_atom_sites_solution_hydrogens geom
_atom_sites_solution_primary direct
_atom_sites_solution_secondary difmap
_audit_creation_method SHELXL-97
_cell_angle_alpha 90.00
_cell_angle_beta 90.00
_cell_angle_gamma 90.00
_cell_formula_units_Z 8
_cell_length_a 9.3888(14)
_cell_length_b 10.1152(14)
_cell_length_c 11.5710(17)
_cell_measurement_reflns_used 1024
_cell_measurement_temperature 190(2)
_cell_measurement_theta_max 25.87
_cell_measurement_theta_min 3.76
_cell_volume 1098.9(3)
_computing_cell_refinement 'Bruker SAINT 7.23a'
_computing_data_collection 'Bruker APEX-2'
_computing_data_reduction 'Bruker SAINT 7.23a'
_computing_molecular_graphics 'Diamond 3.0'
_computing_publication_material 'SHELXTL (Sheldrick, 2000)'
_computing_structure_refinement 'SHELXL (Sheldrick, 2000)'
_computing_structure_solution 'SHELXS (Sheldrick, 2000)'
_diffrn_ambient_temperature 190(2)
_diffrn_measured_fraction_theta_full 0.999
_diffrn_measured_fraction_theta_max 0.999
_diffrn_measurement_device_type 'Bruker Platinum 200 CCD diffractometer'
_diffrn_measurement_method 'omega scans'
_diffrn_radiation_monochromator 'silicon 111'
_diffrn_radiation_probe x-ray
_diffrn_radiation_type synchrotron
_diffrn_radiation_wavelength 0.77490
_diffrn_reflns_av_R_equivalents 0.0373
_diffrn_reflns_av_sigmaI/netI 0.0349
_diffrn_reflns_limit_h_max 10
_diffrn_reflns_limit_h_min -10
_diffrn_reflns_limit_k_max 10
_diffrn_reflns_limit_k_min -11
_diffrn_reflns_limit_l_max 8
_diffrn_reflns_limit_l_min -13
_diffrn_reflns_number 4823
_diffrn_reflns_theta_full 25.87
_diffrn_reflns_theta_max 25.87
_diffrn_reflns_theta_min 3.76
_diffrn_source synchrotron
_diffrn_source_type 'ALS beamline 11.3.1'
_exptl_absorpt_coefficient_mu 4.834
_exptl_absorpt_correction_T_max 0.908
_exptl_absorpt_correction_T_min 0.785
_exptl_absorpt_correction_type multi-scan
_exptl_absorpt_process_details 'SADABS (Sheldrick, 2000)'
_exptl_crystal_colour colourless
_exptl_crystal_density_diffrn 2.211
_exptl_crystal_density_method 'not measured'
_exptl_crystal_description prism
_exptl_crystal_F_000 712
_exptl_crystal_size_max 0.05
_exptl_crystal_size_mid 0.04
_exptl_crystal_size_min 0.02
_refine_diff_density_max 0.433
_refine_diff_density_min -0.552
_refine_diff_density_rms 0.091
_refine_ls_extinction_method none
_refine_ls_goodness_of_fit_ref 1.024
_refine_ls_hydrogen_treatment constr
_refine_ls_matrix_type full
_refine_ls_number_parameters 82
_refine_ls_number_reflns 826
_refine_ls_number_restraints 0
_refine_ls_restrained_S_all 1.024
_refine_ls_R_factor_all 0.0316
_refine_ls_R_factor_gt 0.0302
_refine_ls_shift/su_max 0.001
_refine_ls_shift/su_mean 0.000
_refine_ls_structure_factor_coef Fsqd
_refine_ls_weighting_details 'calc w=1/[\s^2^(Fo^2^)+(0.0484P)^2^+2.8419P] where P=(Fo^2^+2Fc^2^)/3'
_refine_ls_weighting_scheme calc
_refine_ls_wR_factor_gt 0.0855
_refine_ls_wR_factor_ref 0.0869
_reflns_number_gt 785
_reflns_number_total 826
_reflns_threshold_expression >2sigma(I)
_cod_data_source_file cg070295tsi20070327_011608.cif
_cod_data_source_block structure1
_cod_database_code 4504312

loop_
_symmetry_equiv_pos_as_xyz
'x, y, z'
'-x+1/2, -y, z+1/2'
'-x, y+1/2, -z+1/2'
'x+1/2, -y+1/2, -z'
'-x, -y, -z'
'x-1/2, y, -z-1/2'
'x, -y-1/2, z-1/2'
'-x-1/2, y-1/2, z'

loop_
_atom_site_label
_atom_site_type_symbol
_atom_site_fract_x
_atom_site_fract_y
_atom_site_fract_z
_atom_site_U_iso_or_equiv
_atom_site_adp_type
_atom_site_occupancy
_atom_site_symmetry_multiplicity
_atom_site_calc_flag
_atom_site_refinement_flags
Zn1 Zn 0.07925(5) 0.61093(4) 0.11115(4) 0.0250(2) Uani 1 1 d .
Cl1 Cl 0.04039(17) 0.63617(16) 0.29924(11) 0.0580(4) Uani 1 1 d .
C1 C 0.2555(5) 0.3639(4) 0.1167(4) 0.0319(11) Uani 1 1 d .
C2 C -0.1750(4) 0.7562(4) 0.0181(4) 0.0279(9) Uani 1 1 d .
N1 N 0.1521(4) 0.4328(3) 0.0676(3) 0.0292(8) Uani 1 1 d .
N2 N -0.0977(3) 0.6465(3) 0.0204(3) 0.0264(8) Uani 1 1 d .
N3 N 0.2747(3) 0.2463(3) 0.0657(3) 0.0265(7) Uani 1 1 d .
N4B N -0.1591(7) 0.8566(6) 0.0927(5) 0.0378(15) Uani 0.63 1 d P
H4B1 H -0.0950 0.8521 0.1468 0.045 Uiso 0.63 1 calc PR
H4B2 H -0.2130 0.9263 0.0870 0.045 Uiso 0.63 1 calc PR
N4A N 0.3287(15) 0.4036(11) 0.2030(14) 0.073(5) Uani 0.37 1 d P
H4A1 H 0.3118 0.4807 0.2334 0.088 Uiso 0.37 1 calc PR
H4A2 H 0.3954 0.3535 0.2314 0.088 Uiso 0.37 1 calc PR

loop_
_atom_site_aniso_label
_atom_site_aniso_U_11
_atom_site_aniso_U_22
_atom_site_aniso_U_33
_atom_site_aniso_U_23
_atom_site_aniso_U_13
_atom_site_aniso_U_12
Zn1 0.0242(4) 0.0176(3) 0.0331(4) 0.00035(17) 0.00031(18) -0.00054(16)
Cl1 0.0558(8) 0.0853(10) 0.0330(7) -0.0055(6) 0.0083(6) 0.0055(7)
C1 0.026(2) 0.021(2) 0.049(3) 0.0022(18) -0.0047(19) 0.001(2)
C2 0.028(2) 0.0228(19) 0.033(2) -0.0004(17) -0.0007(18) 0.0034(17)
N1 0.0266(18) 0.0183(16) 0.043(2) -0.0031(16) -0.0042(15) -0.0019(14)
N2 0.0257(17) 0.0190(15) 0.034(2) -0.0002(15) 0.0000(14) 0.0029(14)
N3 0.0254(17) 0.0176(16) 0.0364(18) 0.0006(14) -0.0006(15) 0.0018(13)
N4B 0.039(3) 0.035(3) 0.040(3) -0.017(3) -0.018(3) 0.009(3)
N4A 0.075(10) 0.025(6) 0.121(13) -0.026(6) -0.065(9) 0.013(6)

loop_
_atom_type_symbol
_atom_type_description
_atom_type_scat_dispersion_real
_atom_type_scat_dispersion_imag
_atom_type_scat_source
C C 0.0033 0.0016 'International Tables Vol C Tables 4.2.6.8 and 6.1.1.4'
H H 0.0000 0.0000 'International Tables Vol C Tables 4.2.6.8 and 6.1.1.4'
N N 0.0061 0.0033 'International Tables Vol C Tables 4.2.6.8 and 6.1.1.4'
Cl Cl 0.1484 0.1585 'International Tables Vol C Tables 4.2.6.8 and 6.1.1.4'
Zn Zn 0.2839 1.4301 'International Tables Vol C Tables 4.2.6.8 and 6.1.1.4'

loop_
_geom_angle_atom_site_label_1
_geom_angle_atom_site_label_2
_geom_angle_atom_site_label_3
_geom_angle
_geom_angle_site_symmetry_1
_geom_angle_site_symmetry_3
N1 Zn1 N2 108.40(14) . .
N1 Zn1 N3 108.42(13) . 8_665
N2 Zn1 N3 107.91(13) . 8_665
N1 Zn1 Cl1 114.08(11) . .
N2 Zn1 Cl1 110.95(11) . .
N3 Zn1 Cl1 106.88(11) 8_665 .
N4A C1 N1 124.4(6) . .
N4A C1 N3 123.4(6) . .
N1 C1 N3 112.2(4) . .
N2 C2 N3 112.3(3) . 5_565
N2 C2 N4B 124.0(4) . .
N3 C2 N4B 123.7(4) 5_565 .
C1 N1 N2 106.2(3) . 5_565
C1 N1 Zn1 128.3(3) . .
N2 N1 Zn1 125.4(3) 5_565 .
C2 N2 N1 105.4(3) . 5_565
C2 N2 Zn1 128.1(3) . .
N1 N2 Zn1 125.9(2) 5_565 .
C1 N3 C2 103.9(3) . 5_565
C1 N3 Zn1 125.6(3) . 8_655
C2 N3 Zn1 130.5(3) 5_565 8_655

loop_
_geom_bond_atom_site_label_1
_geom_bond_atom_site_label_2
_geom_bond_distance
_geom_bond_site_symmetry_2
Zn1 N1 1.992(3) .
Zn1 N2 1.997(3) .
Zn1 N3 2.008(3) 8_665
Zn1 Cl1 2.2215(14) .
C1 N4A 1.277(13) .
C1 N1 1.323(6) .
C1 N3 1.340(5) .
C2 N2 1.327(5) .
C2 N3 1.348(5) 5_565
C2 N4B 1.341(7) .
N1 N2 1.394(5) 5_565
N2 N1 1.394(5) 5_565
N3 C2 1.348(5) 5_565
N3 Zn1 2.008(3) 8_655
